data_1506517
loop_
_publ_author_name
'Ma, Cheng'
'Yang, Yewei'

_publ_section_title
;
 Thiazolium-mediated multicomponent reactions: a facile synthesis of
 3-aminofuran derivatives.
;
_journal_issue 7
_journal_name_full 'Organic letters'
_journal_page_first 1343
_journal_page_last 1345
_journal_paper_doi 10.1021/ol0501368
_journal_volume 7
_journal_year 2005
_chemical_formula_moiety 'C16 H16 N2 O7 '
_chemical_formula_sum 'C16 H16 N2 O7'
_chemical_formula_weight 348.31
_space_group_IT_number 2
_symmetry_cell_setting triclinic
_symmetry_Int_Tables_number 2
_symmetry_space_group_name_Hall '-P 1'
_symmetry_space_group_name_H-M 'P -1'
_cell_angle_alpha 115.671(1)
_cell_angle_beta 93.9504(5)
_cell_angle_gamma 99.789(1)
_cell_formula_units_Z 4
_cell_length_a 8.3731(2)
_cell_length_b 14.2379(1)
_cell_length_c 15.5760(2)
_cell_measurement_reflns_used 5433
_cell_measurement_temperature 293(1)
_cell_measurement_theta_max 27.4
_cell_measurement_theta_min 1.6
_cell_volume 1627.87(5)
_computing_cell_refinement PROCESS-AUTO
_computing_data_collection PROCESS-AUTO
_computing_data_reduction CrystalStructure
_computing_publication_material 'CrystalStructure 3.6.0'
_computing_structure_refinement CRYSTALS
_computing_structure_solution SIR97
_diffrn_detector_area_resol_mean 10.00
_diffrn_measured_fraction_theta_full 0.9949
_diffrn_measured_fraction_theta_max 0.9929
_diffrn_measurement_device_type 'Rigaku RAXIS-RAPID'
_diffrn_measurement_method \w
_diffrn_radiation_type 'Mo K\a'
_diffrn_radiation_wavelength 0.7107
_diffrn_reflns_av_R_equivalents 0.024
_diffrn_reflns_limit_h_max 10
_diffrn_reflns_limit_h_min -10
_diffrn_reflns_limit_k_max 18
_diffrn_reflns_limit_k_min -18
_diffrn_reflns_limit_l_max 18
_diffrn_reflns_limit_l_min -20
_diffrn_reflns_number 15735
_diffrn_reflns_theta_full 26.00
_diffrn_reflns_theta_max 27.48
_exptl_absorpt_coefficient_mu 0.113
_exptl_absorpt_correction_T_max 0.978
_exptl_absorpt_correction_T_min 0.885
_exptl_absorpt_correction_type multi-scan
_exptl_absorpt_process_details
;
    Higashi, T. (1995). Program for Absorption Correction.
    Rigaku Corporation, Tokyo, Japan.
;
_exptl_crystal_colour yellow
_exptl_crystal_density_diffrn 1.421
_exptl_crystal_density_method 'not measured'
_exptl_crystal_description chunk
_exptl_crystal_F_000 728.00
_exptl_crystal_size_max 0.35
_exptl_crystal_size_mid 0.27
_exptl_crystal_size_min 0.20
_refine_diff_density_max 0.29
_refine_diff_density_min -0.28
_refine_ls_extinction_method none
_refine_ls_goodness_of_fit_ref 1.005
_refine_ls_hydrogen_treatment constr
_refine_ls_number_parameters 467
_refine_ls_number_reflns 3973
_refine_ls_R_factor_gt 0.0560
_refine_ls_shift/su_max 0.0060
_refine_ls_structure_factor_coef Fsqd
_refine_ls_weighting_details 'w = 1/[0.0046Fo^2^ + 1.0000\s(Fo^2^)]/(4Fo^2^)'
_refine_ls_weighting_scheme calc
_refine_ls_wR_factor_ref 0.1630
_reflns_number_gt 4003
_reflns_number_total 7408
_reflns_threshold_expression F^2^>2.0\s(F^2^)
_cod_data_source_file ol0501368si20050121_043734.cif
_cod_data_source_block '_org108___________________'
_cod_original_cell_volume 1627.88(5)
_cod_original_formula_sum 'C16 H16 N2 O7 '
_cod_database_code 1506517

loop_
_symmetry_equiv_pos_site_id
_symmetry_equiv_pos_as_xyz
1 +X,+Y,+Z
2 -X,-Y,-Z

loop_
_atom_site_label
_atom_site_type_symbol
_atom_site_fract_x
_atom_site_fract_y
_atom_site_fract_z
_atom_site_U_iso_or_equiv
_atom_site_adp_type
_atom_site_occupancy
_atom_site_symmetry_multiplicity
_atom_site_calc_flag
_atom_site_refinement_flags
O(1) O 0.5415(4) 0.6796(2) 0.8656(2) 0.096(1) Uani 1.00 1 d .
O(2) O 0.4658(5) 0.7331(2) 1.0023(3) 0.130(1) Uani 1.00 1 d .
O(3) O -0.2536(3) 0.0342(2) 0.8634(2) 0.0601(7) Uani 1.00 1 d .
O(4) O -0.1286(3) -0.0883(2) 0.7694(2) 0.0541(6) Uani 1.00 1 d .
O(5) O 0.1410(3) -0.0098(2) 0.5700(1) 0.0554(6) Uani 1.00 1 d .
O(6) O -0.0845(3) -0.0979(2) 0.5954(1) 0.0545(6) Uani 1.00 1 d .
O(7) O 0.1285(2) 0.1673(1) 0.7284(1) 0.0428(5) Uani 1.00 1 d .
O(8) O 0.8627(4) 1.3456(2) 0.6754(2) 0.089(1) Uani 1.00 1 d .
O(9) O 0.7631(4) 1.4039(2) 0.8068(2) 0.091(1) Uani 1.00 1 d .
O(10) O 0.0474(3) 0.6824(2) 0.6417(2) 0.0722(8) Uani 1.00 1 d .
O(11) O 0.2446(3) 0.5945(2) 0.6328(2) 0.0567(7) Uani 1.00 1 d .
O(12) O 0.5232(3) 0.6464(2) 0.4120(2) 0.0741(7) Uani 1.00 1 d .
O(13) O 0.3221(3) 0.5556(2) 0.4505(2) 0.0590(6) Uani 1.00 1 d .
O(14) O 0.4904(2) 0.8308(1) 0.5601(1) 0.0428(5) Uani 1.00 1 d .
N(1) N 0.4675(4) 0.6638(2) 0.9230(3) 0.074(1) Uani 1.00 1 d .
N(2) N -0.0498(3) 0.2493(2) 0.9451(2) 0.0464(7) Uani 1.00 1 d .
N(3) N 0.7785(4) 1.3317(2) 0.7310(2) 0.0617(9) Uani 1.00 1 d .
N(4) N 0.2587(3) 0.9183(2) 0.7542(2) 0.0455(7) Uani 1.00 1 d .
C(1) C 0.3767(4) 0.5546(2) 0.8965(2) 0.0540(9) Uani 1.00 1 d .
C(2) C 0.3951(4) 0.4735(3) 0.8127(3) 0.057(1) Uani 1.00 1 d .
C(3) C 0.3071(4) 0.3715(2) 0.7860(2) 0.0517(9) Uani 1.00 1 d .
C(4) C 0.2023(3) 0.3522(2) 0.8440(2) 0.0446(8) Uani 1.00 1 d .
C(5) C 0.1840(4) 0.4368(3) 0.9279(2) 0.060(1) Uani 1.00 1 d .
C(6) C 0.2727(4) 0.5384(3) 0.9555(3) 0.068(1) Uani 1.00 1 d .
C(7) C 0.1095(3) 0.2435(2) 0.8157(2) 0.0416(7) Uani 1.00 1 d .
C(8) C 0.0030(3) 0.1979(2) 0.8562(2) 0.0402(7) Uani 1.00 1 d .
C(9) C 0.0615(5) 0.2667(4) 1.0285(3) 0.078(1) Uani 1.00 1 d .
C(10) C -0.0034(6) 0.3235(4) 1.1191(3) 0.100(2) Uani 1.00 1 d .
C(11) C -0.0448(3) 0.0865(2) 0.7897(2) 0.0368(7) Uani 1.00 1 d .
C(12) C -0.1539(3) 0.0094(2) 0.8109(2) 0.0402(8) Uani 1.00 1 d .
C(13) C -0.2373(5) -0.1675(3) 0.7844(3) 0.071(1) Uani 1.00 1 d .
C(14) C 0.0340(3) 0.0728(2) 0.7131(2) 0.0391(7) Uani 1.00 1 d .
C(15) C 0.0384(3) -0.0150(2) 0.6186(2) 0.0415(8) Uani 1.00 1 d .
C(16) C -0.0941(4) -0.1888(3) 0.5037(2) 0.061(1) Uani 1.00 1 d .
C(17) C 0.6892(3) 1.2224(2) 0.7057(2) 0.0450(8) Uani 1.00 1 d .
C(18) C 0.7119(3) 1.1400(2) 0.6234(2) 0.0455(8) Uani 1.00 1 d .
C(19) C 0.6323(3) 1.0377(2) 0.6008(2) 0.0418(8) Uani 1.00 1 d .
C(20) C 0.5298(3) 1.0183(2) 0.6611(2) 0.0377(7) Uani 1.00 1 d .
C(21) C 0.5074(4) 1.1046(2) 0.7427(2) 0.0464(8) Uani 1.00 1 d .
C(22) C 0.5875(4) 1.2065(2) 0.7657(2) 0.0497(9) Uani 1.00 1 d .
C(23) C 0.4490(3) 0.9091(2) 0.6375(2) 0.0389(7) Uani 1.00 1 d .
C(24) C 0.3345(3) 0.8642(2) 0.6749(2) 0.0389(7) Uani 1.00 1 d .
C(25) C 0.3392(4) 0.9330(4) 0.8465(3) 0.071(1) Uani 1.00 1 d .
C(26) C 0.2584(6) 0.9921(5) 0.9267(3) 0.113(2) Uani 1.00 1 d .
C(27) C 0.3054(3) 0.7517(2) 0.6165(2) 0.0392(7) Uani 1.00 1 d .
C(28) C 0.1839(3) 0.6727(2) 0.6305(2) 0.0426(8) Uani 1.00 1 d .
C(29) C 0.1310(5) 0.5094(3) 0.6373(3) 0.068(1) Uani 1.00 1 d .
C(30) C 0.4023(3) 0.7362(2) 0.5477(2) 0.0421(7) Uani 1.00 1 d .
C(31) C 0.4258(3) 0.6431(2) 0.4633(2) 0.0467(8) Uani 1.00 1 d .
C(32) C 0.3354(5) 0.4575(3) 0.3712(3) 0.075(1) Uani 1.00 1 d .
H(1) H 0.4677 0.4869 0.7730 0.069 Uiso 1.00 1 c R
H(2) H 0.3187 0.3143 0.7273 0.060 Uiso 1.00 1 c R
H(3) H 0.1101 0.4245 0.9675 0.067 Uiso 1.00 1 c R
H(4) H 0.2613 0.5964 1.0136 0.073 Uiso 1.00 1 c R
H(5) H -0.1545 0.2083 0.9458 0.054 Uiso 1.00 1 d R
H(6) H 0.0772 0.1998 1.0229 0.094 Uiso 1.00 1 c R
H(7) H 0.1637 0.3093 1.0308 0.095 Uiso 1.00 1 c R
H(8) H 0.0321 0.3994 1.1432 0.119 Uiso 1.00 1 c R
H(9) H 0.0357 0.3034 1.1660 0.120 Uiso 1.00 1 c R
H(10) H -0.1211 0.3035 1.1045 0.120 Uiso 1.00 1 c R
H(11) H -0.1940 -0.1707 0.8415 0.088 Uiso 1.00 1 c R
H(12) H -0.2485 -0.2351 0.7302 0.088 Uiso 1.00 1 c R
H(13) H -0.3427 -0.1494 0.7911 0.088 Uiso 1.00 1 c R
H(14) H -0.2047 -0.2308 0.4824 0.066 Uiso 1.00 1 c R
H(15) H -0.0623 -0.1650 0.4571 0.066 Uiso 1.00 1 c R
H(16) H -0.0216 -0.2315 0.5105 0.066 Uiso 1.00 1 c R
H(17) H 0.7810 1.1531 0.5821 0.056 Uiso 1.00 1 c R
H(18) H 0.6476 0.9795 0.5440 0.050 Uiso 1.00 1 c R
H(19) H 0.4349 1.0926 0.7830 0.056 Uiso 1.00 1 c R
H(20) H 0.5732 1.2653 0.8223 0.058 Uiso 1.00 1 c R
H(21) H 0.1430 0.8796 0.7460 0.055 Uiso 1.00 1 d R
H(22) H 0.3381 0.8648 0.8434 0.085 Uiso 1.00 1 c R
H(23) H 0.4496 0.9711 0.8579 0.085 Uiso 1.00 1 c R
H(24) H 0.3056 1.0671 0.9523 0.131 Uiso 1.00 1 c R
H(25) H 0.2732 0.9702 0.9758 0.131 Uiso 1.00 1 c R
H(26) H 0.1440 0.9782 0.9025 0.131 Uiso 1.00 1 c R
H(27) H 0.1254 0.5253 0.7034 0.086 Uiso 1.00 1 c R
H(28) H 0.1671 0.4447 0.6065 0.086 Uiso 1.00 1 c R
H(29) H 0.0244 0.5020 0.6051 0.086 Uiso 1.00 1 c R
H(30) H 0.2644 0.4455 0.3146 0.077 Uiso 1.00 1 c R
H(31) H 0.3042 0.3996 0.3861 0.077 Uiso 1.00 1 c R
H(32) H 0.4469 0.4629 0.3595 0.078 Uiso 1.00 1 c R

loop_
_atom_site_aniso_label
_atom_site_aniso_U_11
_atom_site_aniso_U_22
_atom_site_aniso_U_33
_atom_site_aniso_U_12
_atom_site_aniso_U_13
_atom_site_aniso_U_23
O(1) 0.112(2) 0.064(2) 0.098(2) -0.016(2) 0.035(2) 0.035(2)
O(2) 0.164(3) 0.052(2) 0.110(3) -0.031(2) 0.060(2) -0.008(2)
O(3) 0.064(1) 0.053(1) 0.070(2) 0.016(1) 0.033(1) 0.029(1)
O(4) 0.066(1) 0.035(1) 0.064(1) 0.012(1) 0.026(1) 0.022(1)
O(5) 0.060(1) 0.052(1) 0.046(1) 0.007(1) 0.022(1) 0.016(1)
O(6) 0.061(1) 0.039(1) 0.047(1) -0.001(1) 0.019(1) 0.008(1)
O(7) 0.051(1) 0.034(1) 0.040(1) 0.0075(8) 0.0160(9) 0.0130(9)
O(8) 0.106(2) 0.060(2) 0.106(2) -0.005(1) 0.038(2) 0.045(2)
O(9) 0.113(2) 0.038(1) 0.093(2) -0.002(1) 0.027(2) 0.009(1)
O(10) 0.048(1) 0.060(1) 0.123(2) 0.011(1) 0.031(1) 0.052(2)
O(11) 0.057(1) 0.052(1) 0.075(2) 0.014(1) 0.024(1) 0.039(1)
O(12) 0.076(2) 0.048(1) 0.069(2) -0.007(1) 0.043(1) 0.003(1)
O(13) 0.065(1) 0.036(1) 0.058(1) -0.002(1) 0.026(1) 0.007(1)
O(14) 0.045(1) 0.035(1) 0.041(1) 0.0024(8) 0.0156(9) 0.0113(9)
N(1) 0.075(2) 0.045(2) 0.082(2) -0.008(1) 0.022(2) 0.017(2)
N(2) 0.054(1) 0.044(1) 0.038(1) 0.010(1) 0.014(1) 0.014(1)
N(3) 0.065(2) 0.042(2) 0.075(2) 0.002(1) 0.009(2) 0.028(2)
N(4) 0.047(1) 0.044(1) 0.046(1) 0.010(1) 0.020(1) 0.019(1)
C(1) 0.056(2) 0.038(2) 0.058(2) -0.001(1) 0.010(2) 0.017(2)
C(2) 0.062(2) 0.047(2) 0.063(2) 0.008(2) 0.027(2) 0.024(2)
C(3) 0.062(2) 0.040(2) 0.047(2) 0.009(1) 0.017(1) 0.015(1)
C(4) 0.046(2) 0.039(2) 0.047(2) 0.008(1) 0.011(1) 0.017(1)
C(5) 0.069(2) 0.045(2) 0.053(2) 0.003(2) 0.025(2) 0.013(2)
C(6) 0.083(2) 0.038(2) 0.060(2) 0.000(2) 0.030(2) 0.005(2)
C(7) 0.050(2) 0.035(1) 0.037(1) 0.010(1) 0.012(1) 0.013(1)
C(8) 0.047(2) 0.036(1) 0.036(1) 0.011(1) 0.011(1) 0.014(1)
C(9) 0.103(3) 0.088(3) 0.045(2) 0.038(2) 0.012(2) 0.027(2)
C(10) 0.143(4) 0.114(4) 0.041(2) 0.053(3) 0.017(2) 0.023(2)
C(11) 0.041(1) 0.034(1) 0.036(1) 0.009(1) 0.007(1) 0.015(1)
C(12) 0.043(1) 0.042(2) 0.037(2) 0.008(1) 0.007(1) 0.019(1)
C(13) 0.079(2) 0.048(2) 0.093(3) 0.006(2) 0.024(2) 0.040(2)
C(14) 0.041(1) 0.032(1) 0.042(2) 0.008(1) 0.009(1) 0.015(1)
C(15) 0.047(2) 0.038(2) 0.039(2) 0.009(1) 0.009(1) 0.016(1)
C(16) 0.075(2) 0.039(2) 0.050(2) 0.001(2) 0.011(2) 0.008(1)
C(17) 0.046(2) 0.036(2) 0.053(2) 0.003(1) 0.003(1) 0.023(1)
C(18) 0.046(2) 0.048(2) 0.048(2) 0.005(1) 0.012(1) 0.028(1)
C(19) 0.045(1) 0.040(2) 0.041(2) 0.009(1) 0.011(1) 0.019(1)
C(20) 0.037(1) 0.037(1) 0.041(2) 0.008(1) 0.007(1) 0.019(1)
C(21) 0.049(2) 0.043(2) 0.048(2) 0.009(1) 0.017(1) 0.019(1)
C(22) 0.057(2) 0.037(2) 0.050(2) 0.011(1) 0.014(1) 0.014(1)
C(23) 0.039(1) 0.039(2) 0.038(1) 0.011(1) 0.012(1) 0.015(1)
C(24) 0.040(1) 0.036(1) 0.042(2) 0.009(1) 0.010(1) 0.018(1)
C(25) 0.065(2) 0.094(3) 0.052(2) 0.021(2) 0.022(2) 0.029(2)
C(26) 0.104(3) 0.166(5) 0.056(3) 0.042(3) 0.029(3) 0.032(3)
C(27) 0.040(1) 0.038(1) 0.039(2) 0.008(1) 0.010(1) 0.017(1)
C(28) 0.042(2) 0.039(2) 0.045(2) 0.006(1) 0.012(1) 0.018(1)
C(29) 0.087(3) 0.046(2) 0.081(3) 0.012(2) 0.025(2) 0.039(2)
C(30) 0.039(1) 0.035(1) 0.045(2) 0.001(1) 0.010(1) 0.014(1)
C(31) 0.044(2) 0.041(2) 0.046(2) 0.002(1) 0.014(1) 0.013(1)
C(32) 0.077(2) 0.041(2) 0.075(3) -0.005(2) 0.028(2) 0.001(2)

loop_
_atom_type_symbol
_atom_type_description
_atom_type_scat_dispersion_real
_atom_type_scat_dispersion_imag
_atom_type_scat_source
C C 0.003 0.002
;
International Tables for Crystallography
(1992, Vol. C, Tables 4.2.6.8 and 6.1.1.4)
;
H H 0.000 0.000
;
International Tables for Crystallography
(1992, Vol. C, Table 6.1.1.4)
;
O O 0.011 0.006
;
International Tables for Crystallography
(1992, Vol. C, Tables 4.2.6.8 and 6.1.1.4)
;
N N 0.006 0.003
;
International Tables for Crystallography
(1992, Vol. C, Tables 4.2.6.8 and 6.1.1.4)
;

loop_
_geom_angle_atom_site_label_1
_geom_angle_atom_site_label_2
_geom_angle_atom_site_label_3
_geom_angle
O(1) N(1) O(2) 122.9(3)
O(1) N(1) C(1) 118.8(3)
O(2) N(1) C(1) 118.2(4)
O(3) C(12) O(4) 123.2(3)
O(3) C(12) C(11) 122.8(3)
O(4) C(12) C(11) 114.0(3)
C(13) O(4) C(12) 116.1(3)
O(5) C(15) O(6) 125.5(2)
O(5) C(15) C(14) 123.1(2)
O(6) C(15) C(14) 111.3(3)
C(16) O(6) C(15) 116.5(3)
O(7) C(7) C(8) 109.5(2)
C(14) O(7) C(7) 108.0(2)
O(7) C(7) C(4) 115.7(3)
O(7) C(14) C(11) 109.7(2)
O(7) C(14) C(15) 113.0(3)
O(8) N(3) O(9) 123.3(3)
O(8) N(3) C(17) 118.7(3)
O(9) N(3) C(17) 118.0(3)
O(10) C(28) O(11) 124.2(3)
O(10) C(28) C(27) 122.7(3)
O(11) C(28) C(27) 113.1(2)
C(29) O(11) C(28) 116.6(3)
O(12) C(31) C(30) 124.5(3)
O(12) C(31) O(13) 124.7(3)
O(13) C(31) C(30) 110.8(3)
C(32) O(13) C(31) 116.5(3)
O(14) C(23) C(24) 109.4(2)
C(30) O(14) C(23) 108.0(2)
O(14) C(23) C(20) 116.0(3)
O(14) C(30) C(27) 110.0(2)
O(14) C(30) C(31) 114.9(3)
N(1) C(1) C(2) 118.6(3)
N(1) C(1) C(6) 119.1(3)
N(2) C(8) C(11) 126.7(3)
N(2) C(8) C(7) 127.0(2)
C(9) N(2) C(8) 115.1(3)
N(2) C(9) C(10) 111.1(4)
N(3) C(17) C(18) 118.6(3)
N(3) C(17) C(22) 119.1(3)
N(4) C(24) C(27) 126.9(3)
N(4) C(24) C(23) 126.8(2)
C(25) N(4) C(24) 114.8(3)
N(4) C(25) C(26) 112.6(4)
C(6) C(1) C(2) 122.2(3)
C(1) C(2) C(3) 119.1(4)
C(1) C(6) C(5) 118.5(3)
C(2) C(3) C(4) 120.3(3)
C(3) C(4) C(7) 120.2(2)
C(3) C(4) C(5) 119.2(3)
C(4) C(5) C(6) 120.7(4)
C(7) C(4) C(5) 120.6(3)
C(4) C(7) C(8) 134.8(2)
C(7) C(8) C(11) 106.2(2)
C(8) C(11) C(12) 122.1(3)
C(8) C(11) C(14) 106.5(3)
C(14) C(11) C(12) 131.3(2)
C(11) C(14) C(15) 137.2(3)
C(22) C(17) C(18) 122.2(3)
C(17) C(18) C(19) 118.9(3)
C(17) C(22) C(21) 118.8(3)
C(18) C(19) C(20) 120.5(2)
C(19) C(20) C(23) 120.0(2)
C(19) C(20) C(21) 118.5(3)
C(20) C(21) C(22) 121.0(3)
C(23) C(20) C(21) 121.4(3)
C(20) C(23) C(24) 134.6(2)
C(23) C(24) C(27) 106.2(2)
C(24) C(27) C(28) 123.8(3)
C(24) C(27) C(30) 106.4(3)
C(30) C(27) C(28) 129.7(2)
C(27) C(30) C(31) 135.0(3)
O(4) C(13) H(11) 110.3796
O(4) C(13) H(12) 108.8677
O(4) C(13) H(13) 109.2107
O(6) C(16) H(14) 109.5118
O(6) C(16) H(15) 109.6342
O(6) C(16) H(16) 109.2618
O(11) C(29) H(27) 109.9915
O(11) C(29) H(28) 109.2616
O(11) C(29) H(29) 109.1093
O(13) C(32) H(30) 109.2696
O(13) C(32) H(31) 109.8842
O(13) C(32) H(32) 109.2297
H(5) N(2) C(8) 110.2690
H(5) N(2) C(9) 107.1523
N(2) C(9) H(6) 109.4287
N(2) C(9) H(7) 108.6023
H(21) N(4) C(24) 111.5142
N(4) C(25) H(22) 108.7301
H(21) N(4) C(25) 105.9014
N(4) C(25) H(23) 108.7393
C(1) C(2) H(1) 120.5389
C(1) C(6) H(4) 120.7103
H(1) C(2) C(3) 120.3942
C(2) C(3) H(2) 119.7467
H(2) C(3) C(4) 119.9593
C(4) C(5) H(3) 119.7706
C(5) C(6) H(4) 120.7887
H(3) C(5) C(6) 119.4753
H(6) C(9) C(10) 109.6378
H(7) C(9) C(10) 108.6069
C(9) C(10) H(8) 110.2636
C(9) C(10) H(9) 109.2456
C(9) C(10) H(10) 107.7606
H(7) C(9) H(6) 109.4641
H(9) C(10) H(8) 109.3774
H(10) C(10) H(8) 109.4732
H(10) C(10) H(9) 110.7051
H(12) C(13) H(11) 109.2560
H(13) C(13) H(11) 109.4804
H(13) C(13) H(12) 109.6313
H(15) C(16) H(14) 109.4782
H(16) C(16) H(14) 109.4708
H(16) C(16) H(15) 109.4701
C(17) C(18) H(17) 120.7253
C(17) C(22) H(20) 120.5832
H(17) C(18) C(19) 120.4100
C(18) C(19) H(18) 119.8160
H(18) C(19) C(20) 119.6494
C(20) C(21) H(19) 119.2934
C(21) C(22) H(20) 120.5816
H(19) C(21) C(22) 119.7133
H(22) C(25) C(26) 108.4869
H(23) C(25) C(26) 108.7875
C(25) C(26) H(24) 108.9947
C(25) C(26) H(25) 109.8565
C(25) C(26) H(26) 108.0211
H(23) C(25) H(22) 109.4566
H(25) C(26) H(24) 109.6230
H(26) C(26) H(24) 109.4666
H(26) C(26) H(25) 110.8413
H(28) C(29) H(27) 109.3452
H(29) C(29) H(27) 109.4762
H(29) C(29) H(28) 109.6437
H(31) C(32) H(30) 109.3982
H(32) C(32) H(30) 109.4731
H(32) C(32) H(31) 109.5716

loop_
_geom_bond_atom_site_label_1
_geom_bond_atom_site_label_2
_geom_bond_distance
O(1) N(1) 1.200(6)
O(2) N(1) 1.204(4)
O(3) C(12) 1.198(4)
O(4) C(12) 1.319(4)
O(4) C(13) 1.436(5)
O(5) C(15) 1.197(4)
O(6) C(15) 1.323(3)
O(6) C(16) 1.438(3)
O(7) C(7) 1.364(3)
O(7) C(14) 1.352(3)
O(8) N(3) 1.212(5)
O(9) N(3) 1.218(4)
O(10) C(28) 1.189(4)
O(11) C(28) 1.313(4)
O(11) C(29) 1.439(5)
O(12) C(31) 1.189(4)
O(13) C(31) 1.319(4)
O(13) C(32) 1.438(4)
O(14) C(23) 1.358(3)
O(14) C(30) 1.347(4)
N(1) C(1) 1.471(5)
N(2) C(8) 1.402(4)
N(2) C(9) 1.447(5)
N(3) C(17) 1.473(4)
N(4) C(24) 1.404(4)
N(4) C(25) 1.456(5)
C(1) C(2) 1.358(4)
C(1) C(6) 1.370(6)
C(2) C(3) 1.376(5)
C(3) C(4) 1.381(5)
C(4) C(5) 1.381(4)
C(4) C(7) 1.465(4)
C(5) C(6) 1.372(5)
C(7) C(8) 1.360(5)
C(8) C(11) 1.433(3)
C(9) C(10) 1.486(6)
C(11) C(12) 1.471(5)
C(11) C(14) 1.359(4)
C(14) C(15) 1.470(3)
C(17) C(18) 1.364(4)
C(17) C(22) 1.369(5)
C(18) C(19) 1.373(4)
C(19) C(20) 1.396(5)
C(20) C(21) 1.386(4)
C(20) C(23) 1.457(4)
C(21) C(22) 1.367(4)
C(23) C(24) 1.363(4)
C(24) C(27) 1.425(4)
C(25) C(26) 1.459(6)
C(27) C(28) 1.483(4)
C(27) C(30) 1.354(4)
C(30) C(31) 1.462(4)
N(2) H(5) 0.9703
N(4) H(21) 0.9994
C(2) H(1) 0.9500
C(3) H(2) 0.9500
C(5) H(3) 0.9500
C(6) H(4) 0.9500
C(9) H(6) 0.9500
C(9) H(7) 0.9500
C(10) H(8) 0.9600
C(10) H(9) 0.9500
C(10) H(10) 0.9600
C(13) H(11) 0.9600
C(13) H(12) 0.9500
C(13) H(13) 0.9600
C(16) H(14) 0.9600
C(16) H(15) 0.9600
C(16) H(16) 0.9600
C(18) H(17) 0.9500
C(19) H(18) 0.9500
C(21) H(19) 0.9500
C(22) H(20) 0.9500
C(25) H(22) 0.9500
C(25) H(23) 0.9500
C(26) H(24) 0.9600
C(26) H(25) 0.9500
C(26) H(26) 0.9600
C(29) H(27) 0.9600
C(29) H(28) 0.9500
C(29) H(29) 0.9600
C(32) H(30) 0.9600
C(32) H(31) 0.9500
C(32) H(32) 0.9600
